data_4304124
loop_
_publ_author_name
'Nolan E. Dean'
'Robert D. Hancock'
'Christopher L. Cahill'
'Mark Frisch'

_publ_section_title
;
Affinity of the Highly Preorganized Ligand PDA
(1,10-Phenanthroline-2,9-dicarboxylic acid) for Large Metal Ions of Higher
Charge. A Crystallographic and Thermodynamic Study of PDA Complexes of
Thorium(IV) and the Uranyl(VI) ion
;
_journal_name_full 'Inorganic Chemistry'
_journal_page_first 2000
_journal_page_last 2010
_journal_paper_doi 10.1021/ic701574j
_journal_volume 47
_journal_year 2008
_chemical_formula_moiety 'C14 H6 N2 O6 U'
_chemical_formula_sum 'C14 H6 N2 O6 U'
_chemical_formula_weight 536.24
_chemical_name_systematic
;
 ?
;
_space_group_IT_number 62
_symmetry_cell_setting orthorhombic
_symmetry_space_group_name_Hall '-P 2ac 2n'
_symmetry_space_group_name_H-M 'P n m a'
_atom_sites_solution_hydrogens geom
_atom_sites_solution_primary direct
_atom_sites_solution_secondary difmap
_audit_creation_method SHELXL-97
_cell_angle_alpha 90.00
_cell_angle_beta 90.00
_cell_angle_gamma 90.00
_cell_formula_units_Z 4
_cell_length_a 11.1318(7)
_cell_length_b 6.6926(4)
_cell_length_c 17.3114(12)
_cell_measurement_reflns_used 21066
_cell_measurement_temperature 298(2)
_cell_measurement_theta_max 26.47
_cell_measurement_theta_min 2.18
_cell_volume 1289.71(14)
_computing_cell_refinement 'SAINTPLUS (Bruker AXS, 2005)'
_computing_data_collection 'APEX II (Bruker AXS, 2005)'
_computing_data_reduction 'SAINTPLUS (Bruker AXS, 2005)'
_computing_publication_material 'WINGX (Farrugia, 1998)'
_computing_structure_refinement 'SHELXL-97 (Sheldrick, 1997)'
_computing_structure_solution 'SHELXS (Sheldrick, 2004)'
_diffrn_ambient_temperature 298(2)
_diffrn_measured_fraction_theta_full 0.999
_diffrn_measured_fraction_theta_max 0.999
_diffrn_measurement_device_type 'Bruker APEX II CCD'
_diffrn_measurement_method 'phi and omega scans'
_diffrn_radiation_monochromator graphite
_diffrn_radiation_source 'fine-focus sealed tube'
_diffrn_radiation_type MoK\a
_diffrn_radiation_wavelength 0.71073
_diffrn_reflns_av_R_equivalents 0.0972
_diffrn_reflns_av_sigmaI/netI 0.0431
_diffrn_reflns_limit_h_max 13
_diffrn_reflns_limit_h_min -13
_diffrn_reflns_limit_k_max 6
_diffrn_reflns_limit_k_min -8
_diffrn_reflns_limit_l_max 21
_diffrn_reflns_limit_l_min -21
_diffrn_reflns_number 20119
_diffrn_reflns_theta_full 26.47
_diffrn_reflns_theta_max 26.47
_diffrn_reflns_theta_min 2.18
_exptl_absorpt_coefficient_mu 12.623
_exptl_absorpt_correction_T_max 0.777
_exptl_absorpt_correction_T_min 0.746
_exptl_absorpt_correction_type multi-scan
_exptl_absorpt_process_details 'SADABS, (Sheldrick, 2004)'
_exptl_crystal_colour yellow
_exptl_crystal_density_diffrn 2.762
_exptl_crystal_density_method 'not measured'
_exptl_crystal_description needle
_exptl_crystal_F_000 976
_exptl_crystal_size_max 0.18
_exptl_crystal_size_mid 0.02
_exptl_crystal_size_min 0.02
_refine_diff_density_max 1.391
_refine_diff_density_min -0.956
_refine_diff_density_rms 0.182
_refine_ls_extinction_method none
_refine_ls_goodness_of_fit_ref 1.055
_refine_ls_hydrogen_treatment constr
_refine_ls_matrix_type full
_refine_ls_number_parameters 136
_refine_ls_number_reflns 1453
_refine_ls_number_restraints 0
_refine_ls_restrained_S_all 1.055
_refine_ls_R_factor_all 0.0488
_refine_ls_R_factor_gt 0.0313
_refine_ls_shift/su_max 0.000
_refine_ls_shift/su_mean 0.000
_refine_ls_structure_factor_coef Fsqd
_refine_ls_weighting_details 'calc w=1/[\s^2^(Fo^2^)+(0.0175P)^2^+3.0833P] where P=(Fo^2^+2Fc^2^)/3'
_refine_ls_weighting_scheme calc
_refine_ls_wR_factor_gt 0.0484
_refine_ls_wR_factor_ref 0.0527
_reflns_number_gt 1164
_reflns_number_total 1453
_reflns_threshold_expression >2sigma(I)
_cod_data_source_file ic701574j-file001.cif
_cod_data_source_block pnma
_cod_database_code 4304124

loop_
_symmetry_equiv_pos_as_xyz
'x, y, z'
'-x+1/2, -y, z+1/2'
'-x, y+1/2, -z'
'x+1/2, -y+1/2, -z+1/2'
'-x, -y, -z'
'x-1/2, y, -z-1/2'
'x, -y-1/2, z'
'-x-1/2, y-1/2, z-1/2'

loop_
_atom_site_label
_atom_site_type_symbol
_atom_site_fract_x
_atom_site_fract_y
_atom_site_fract_z
_atom_site_U_iso_or_equiv
_atom_site_adp_type
_atom_site_occupancy
_atom_site_symmetry_multiplicity
_atom_site_calc_flag
_atom_site_refinement_flags
_atom_site_disorder_assembly
_atom_site_disorder_group
U1 U 0.28147(3) 0.2500 0.653852(18) 0.01974(10) Uani 1 2 d S . .
O1 O 0.2766(4) -0.0138(6) 0.6547(2) 0.0322(10) Uani 1 1 d . . .
O2 O 0.0921(5) 0.2500 0.7229(3) 0.0323(17) Uani 1 2 d S . .
O3 O -0.1085(5) 0.2500 0.7306(3) 0.0292(16) Uani 1 2 d S . .
O4 O 0.4724(6) 0.2500 0.6063(4) 0.0361(19) Uani 1 2 d S . .
O5 O 0.6146(5) 0.2500 0.5147(4) 0.057(3) Uani 1 2 d S . .
N1 N 0.0878(6) 0.2500 0.5729(4) 0.0164(16) Uani 1 2 d S . .
N2 N 0.3015(6) 0.2500 0.5075(4) 0.0207(17) Uani 1 2 d S . .
C13 C 0.4093(8) 0.2500 0.4770(5) 0.023(2) Uani 1 2 d S . .
C10 C 0.2063(7) 0.2500 0.4589(4) 0.0175(18) Uani 1 2 d S . .
C6 C 0.0914(7) 0.2500 0.4946(5) 0.0147(18) Uani 1 2 d S . .
C5 C -0.0132(7) 0.2500 0.4490(5) 0.0166(19) Uani 1 2 d S . .
C4 C -0.1233(7) 0.2500 0.4868(5) 0.021(2) Uani 1 2 d S . .
H4 H -0.1942 0.2500 0.4583 0.025 Uiso 1 2 calc SR . .
C3 C -0.1279(7) 0.2500 0.5659(5) 0.019(2) Uani 1 2 d S . .
H3 H -0.2012 0.2500 0.5916 0.023 Uiso 1 2 calc SR . .
C2 C -0.0205(8) 0.2500 0.6068(5) 0.018(2) Uani 1 2 d S . .
C14 C 0.5097(8) 0.2500 0.5352(6) 0.032(2) Uani 1 2 d S . .
C1 C -0.0113(8) 0.2500 0.6933(6) 0.026(2) Uani 1 2 d S . .
C7 C 0.0007(8) 0.2500 0.3665(5) 0.023(2) Uani 1 2 d S . .
H7 H -0.0673 0.2500 0.3354 0.027 Uiso 1 2 calc SR . .
C8 C 0.1097(8) 0.2500 0.3334(5) 0.027(2) Uani 1 2 d S . .
H8 H 0.1155 0.2500 0.2798 0.032 Uiso 1 2 calc SR . .
C9 C 0.2160(9) 0.2500 0.3783(4) 0.0239(19) Uani 1 2 d S . .
C11 C 0.3347(9) 0.2500 0.3479(6) 0.037(2) Uani 1 2 d S . .
H11 H 0.3469 0.2500 0.2948 0.045 Uiso 1 2 calc SR . .
C12 C 0.4306(8) 0.2500 0.3971(6) 0.036(3) Uani 1 2 d S . .
H12 H 0.5087 0.2500 0.3779 0.044 Uiso 1 2 calc SR . .

loop_
_atom_site_aniso_label
_atom_site_aniso_U_11
_atom_site_aniso_U_22
_atom_site_aniso_U_33
_atom_site_aniso_U_23
_atom_site_aniso_U_13
_atom_site_aniso_U_12
U1 0.01243(15) 0.02828(19) 0.01850(16) 0.000 -0.00255(17) 0.000
O1 0.035(2) 0.028(2) 0.034(2) 0.001(2) -0.004(2) -0.002(2)
O2 0.019(3) 0.061(5) 0.017(3) 0.000 0.001(3) 0.000
O3 0.018(3) 0.053(5) 0.016(3) 0.000 0.003(3) 0.000
O4 0.020(3) 0.064(6) 0.023(4) 0.000 -0.005(3) 0.000
O5 0.010(4) 0.120(8) 0.042(5) 0.000 0.006(3) 0.000
N1 0.013(3) 0.019(4) 0.017(4) 0.000 0.000(3) 0.000
N2 0.009(4) 0.033(5) 0.020(4) 0.000 0.003(3) 0.000
C13 0.012(4) 0.025(6) 0.032(6) 0.000 -0.002(4) 0.000
C10 0.013(4) 0.024(5) 0.016(4) 0.000 0.006(4) 0.000
C6 0.008(4) 0.021(5) 0.014(4) 0.000 -0.001(3) 0.000
C5 0.019(4) 0.014(5) 0.017(5) 0.000 0.001(4) 0.000
C4 0.012(4) 0.023(5) 0.028(5) 0.000 -0.009(4) 0.000
C3 0.009(4) 0.020(5) 0.030(5) 0.000 0.003(4) 0.000
C2 0.016(4) 0.021(5) 0.017(5) 0.000 0.002(4) 0.000
C14 0.023(5) 0.039(7) 0.033(6) 0.000 0.000(5) 0.000
C1 0.018(5) 0.033(6) 0.027(5) 0.000 0.001(4) 0.000
C7 0.020(5) 0.024(6) 0.023(6) 0.000 -0.004(4) 0.000
C8 0.034(5) 0.033(6) 0.014(5) 0.000 0.005(4) 0.000
C9 0.023(4) 0.036(6) 0.013(4) 0.000 0.001(4) 0.000
C11 0.033(5) 0.064(7) 0.015(4) 0.000 0.007(5) 0.000
C12 0.017(5) 0.057(8) 0.034(6) 0.000 0.009(5) 0.000

loop_
_atom_type_symbol
_atom_type_description
_atom_type_scat_dispersion_real
_atom_type_scat_dispersion_imag
_atom_type_scat_source
C C 0.0033 0.0016 'International Tables Vol C Tables 4.2.6.8 and 6.1.1.4'
H H 0.0000 0.0000 'International Tables Vol C Tables 4.2.6.8 and 6.1.1.4'
N N 0.0061 0.0033 'International Tables Vol C Tables 4.2.6.8 and 6.1.1.4'
O O 0.0106 0.0060 'International Tables Vol C Tables 4.2.6.8 and 6.1.1.4'
U U -9.6767 9.6646 'International Tables Vol C Tables 4.2.6.8 and 6.1.1.4'

loop_
_geom_angle_atom_site_label_1
_geom_angle_atom_site_label_2
_geom_angle_atom_site_label_3
_geom_angle
_geom_angle_site_symmetry_1
_geom_angle_site_symmetry_3
_geom_angle_publ_flag
O1 U1 O1 176.4(3) 7_565 . ?
O1 U1 O4 91.80(14) 7_565 . ?
O1 U1 O4 91.80(14) . . ?
O1 U1 O3 90.54(13) 7_565 6_657 ?
O1 U1 O3 90.54(13) . 6_657 ?
O4 U1 O3 79.7(2) . 6_657 ?
O1 U1 O2 88.25(14) 7_565 . ?
O1 U1 O2 88.25(14) . . ?
O4 U1 O2 171.6(2) . . ?
O3 U1 O2 91.9(2) 6_657 . ?
O1 U1 N2 90.60(13) 7_565 . ?
O1 U1 N2 90.60(13) . . ?
O4 U1 N2 63.8(2) . . ?
O3 U1 N2 143.49(19) 6_657 . ?
O2 U1 N2 124.6(2) . . ?
O1 U1 N1 88.77(13) 7_565 . ?
O1 U1 N1 88.77(13) . . ?
O4 U1 N1 125.8(2) . . ?
O3 U1 N1 154.5(2) 6_657 . ?
O2 U1 N1 62.58(19) . . ?
N2 U1 N1 62.0(2) . . ?
C1 O2 U1 126.5(6) . . ?
C1 O3 U1 152.3(6) . 6_557 ?
C14 O4 U1 129.8(6) . . ?
C2 N1 C6 117.6(7) . . ?
C2 N1 U1 121.1(6) . . ?
C6 N1 U1 121.3(5) . . ?
C13 N2 C10 117.8(8) . . ?
C13 N2 U1 118.8(6) . . ?
C10 N2 U1 123.4(5) . . ?
N2 C13 C12 123.5(8) . . ?
N2 C13 C14 114.1(8) . . ?
C12 C13 C14 122.4(8) . . ?
N2 C10 C9 124.0(8) . . ?
N2 C10 C6 115.7(7) . . ?
C9 C10 C6 120.3(8) . . ?
N1 C6 C5 122.4(8) . . ?
N1 C6 C10 117.5(7) . . ?
C5 C6 C10 120.0(8) . . ?
C4 C5 C6 117.8(8) . . ?
C4 C5 C7 124.3(8) . . ?
C6 C5 C7 118.0(8) . . ?
C3 C4 C5 120.2(8) . . ?
C3 C4 H4 119.9 . . ?
C5 C4 H4 119.9 . . ?
C4 C3 C2 118.5(8) . . ?
C4 C3 H3 120.7 . . ?
C2 C3 H3 120.7 . . ?
N1 C2 C3 123.5(8) . . ?
N1 C2 C1 112.0(8) . . ?
C3 C2 C1 124.5(8) . . ?
O5 C14 O4 125.6(9) . . ?
O5 C14 C13 121.0(9) . . ?
O4 C14 C13 113.4(8) . . ?
O3 C1 O2 125.2(9) . . ?
O3 C1 C2 117.0(8) . . ?
O2 C1 C2 117.9(8) . . ?
C8 C7 C5 121.5(8) . . ?
C8 C7 H7 119.2 . . ?
C5 C7 H7 119.2 . . ?
C7 C8 C9 121.4(8) . . ?
C7 C8 H8 119.3 . . ?
C9 C8 H8 119.3 . . ?
C10 C9 C8 118.9(8) . . ?
C10 C9 C11 116.2(8) . . ?
C8 C9 C11 125.0(7) . . ?
C12 C11 C9 119.7(9) . . ?
C12 C11 H11 120.1 . . ?
C9 C11 H11 120.1 . . ?
C11 C12 C13 118.8(9) . . ?
C11 C12 H12 120.6 . . ?
C13 C12 H12 120.6 . . ?

loop_
_geom_bond_atom_site_label_1
_geom_bond_atom_site_label_2
_geom_bond_distance
_geom_bond_site_symmetry_2
_geom_bond_publ_flag
U1 O1 1.767(4) 7_565 ?
U1 O1 1.767(4) . ?
U1 O4 2.279(6) . ?
U1 O3 2.345(6) 6_657 ?
U1 O2 2.423(6) . ?
U1 N2 2.543(7) . ?
U1 N1 2.572(7) . ?
O2 C1 1.261(10) . ?
O3 C1 1.260(10) . ?
O3 U1 2.345(6) 6_557 ?
O4 C14 1.298(11) . ?
O5 C14 1.220(10) . ?
N1 C2 1.340(10) . ?
N1 C6 1.356(9) . ?
N2 C13 1.312(10) . ?
N2 C10 1.353(10) . ?
C13 C12 1.404(12) . ?
C13 C14 1.505(12) . ?
C10 C9 1.399(10) . ?
C10 C6 1.421(10) . ?
C6 C5 1.406(11) . ?
C5 C4 1.390(11) . ?
C5 C7 1.436(11) . ?
C4 C3 1.370(11) . ?
C4 H4 0.9300 . ?
C3 C2 1.389(11) . ?
C3 H3 0.9300 . ?
C2 C1 1.502(11) . ?
C7 C8 1.342(11) . ?
C7 H7 0.9300 . ?
C8 C9 1.417(12) . ?
C8 H8 0.9300 . ?
C9 C11 1.422(12) . ?
C11 C12 1.366(13) . ?
C11 H11 0.9300 . ?
C12 H12 0.9300 . ?
